data_7035242
loop_
_publ_author_name
'Hilbert, J.'
'N\"ather, C'
'Bensch, W.'

_publ_section_title
;
 Utilization of mixtures of aromatic N-donor ligands of different
 coordination ability for the solvothermal synthesis of thiostannate
 containing molecules.
;
_journal_issue 25
_journal_name_full 'Dalton transactions (Cambridge, England : 2003)'
_journal_page_first 11542
_journal_page_last 11550
_journal_paper_doi 10.1039/c5dt01145k
_journal_volume 44
_journal_year 2015
_chemical_formula_moiety 'Sn2S6, Ni2C48H32N8, c10H8N2, H2O'
_chemical_formula_sum 'C58 H42 N10 Ni2 O S6 Sn2'
_chemical_formula_weight 1442.18
_chemical_name_common '[Ni(phen)2]2Sn2S6*4,4'-bipy*1/2H2O'
_chemical_name_systematic
;
{[Ni(C12H8N2)2]2Sn2S6*C10H8N2*1/2H2O
;
_space_group_IT_number 15
_symmetry_cell_setting monoclinic
_symmetry_space_group_name_Hall '-C 2yc'
_symmetry_space_group_name_H-M 'C 1 2/c 1'
_atom_sites_solution_hydrogens geom
_atom_sites_solution_primary direct
_atom_sites_solution_secondary difmap
_audit_creation_method SHELXL-97
_audit_update_record
;
2015-03-17 deposited with the CCDC.
2015-05-26 downloaded from the CCDC.
;
_cell_angle_alpha 90.00
_cell_angle_beta 95.556(2)
_cell_angle_gamma 90.00
_cell_formula_units_Z 4
_cell_length_a 18.3431(6)
_cell_length_b 19.4475(6)
_cell_length_c 15.0835(5)
_cell_measurement_reflns_used 6419
_cell_measurement_temperature 200(2)
_cell_measurement_theta_max 28.00
_cell_measurement_theta_min 1.53
_cell_volume 5355.4(3)
_computing_cell_refinement 'STOE-IPDS Program Package'
_computing_data_collection 'STOE-IPDS Program Package'
_computing_data_reduction 'STOE-IPDS Program Package'
_computing_molecular_graphics 'Bruker SHELXTL'
_computing_publication_material 'Bruker SHELXTL'
_computing_structure_refinement 'SHELXL-97 (Sheldrick, 1997)'
_computing_structure_solution 'SHELXS-97 (Sheldrick, 1990)'
_diffrn_ambient_temperature 200(2)
_diffrn_measured_fraction_theta_full 0.991
_diffrn_measured_fraction_theta_max 0.991
_diffrn_measurement_device_type 'Stoe Imaging Plate Diffraction System'
_diffrn_measurement_method '\f scans'
_diffrn_radiation_monochromator graphite
_diffrn_radiation_source 'fine-focus sealed tube'
_diffrn_radiation_type MoK\a
_diffrn_radiation_wavelength 0.71073
_diffrn_reflns_av_R_equivalents 0.0486
_diffrn_reflns_av_sigmaI/netI 0.0279
_diffrn_reflns_limit_h_max 23
_diffrn_reflns_limit_h_min -24
_diffrn_reflns_limit_k_max 25
_diffrn_reflns_limit_k_min -25
_diffrn_reflns_limit_l_max 19
_diffrn_reflns_limit_l_min -19
_diffrn_reflns_number 31723
_diffrn_reflns_theta_full 28.00
_diffrn_reflns_theta_max 28.00
_diffrn_reflns_theta_min 1.53
_diffrn_standards_decay_% none
_diffrn_standards_interval_count 0
_diffrn_standards_interval_time 0
_diffrn_standards_number 0
_exptl_absorpt_coefficient_mu 1.903
_exptl_absorpt_correction_T_max 0.7793
_exptl_absorpt_correction_T_min 0.6810
_exptl_absorpt_correction_type numerical
_exptl_absorpt_process_details 'X-Shape (STOE & CIE, 1998)'
_exptl_crystal_colour 'light brown'
_exptl_crystal_density_diffrn 1.789
_exptl_crystal_density_method 'not measured'
_exptl_crystal_description block
_exptl_crystal_F_000 2880
_exptl_crystal_size_max 0.14
_exptl_crystal_size_mid 0.11
_exptl_crystal_size_min 0.07
_refine_diff_density_max 0.706
_refine_diff_density_min -0.801
_refine_diff_density_rms 0.108
_refine_ls_extinction_coef 0.00052(6)
_refine_ls_extinction_expression Fc^*^=kFc[1+0.001xFc^2^\l^3^/sin(2\q)]^-1/4^
_refine_ls_extinction_method SHELXL
_refine_ls_goodness_of_fit_ref 1.084
_refine_ls_hydrogen_treatment mixed
_refine_ls_matrix_type full
_refine_ls_number_parameters 364
_refine_ls_number_reflns 6419
_refine_ls_number_restraints 0
_refine_ls_restrained_S_all 1.084
_refine_ls_R_factor_all 0.0641
_refine_ls_R_factor_gt 0.0466
_refine_ls_shift/su_max 0.000
_refine_ls_shift/su_mean 0.000
_refine_ls_structure_factor_coef Fsqd
_refine_ls_weighting_details 'calc w=1/[\s^2^(Fo^2^)+(0.0525P)^2^+10.8420P] where P=(Fo^2^+2Fc^2^)/3'
_refine_ls_weighting_scheme calc
_refine_ls_wR_factor_gt 0.1038
_refine_ls_wR_factor_ref 0.1113
_reflns_number_gt 5042
_reflns_number_total 6419
_reflns_threshold_expression >2sigma(I)
_cod_data_source_file c5dt01145k2.cif
_cod_data_source_block jh483
_cod_depositor_comments 'Adding full bibliography for 7035242--7035243.cif.'
_cod_original_sg_symbol_H-M 'C 2/c'
_cod_database_code 7035242

loop_
_symmetry_equiv_pos_as_xyz
'x, y, z'
'-x, y, -z+1/2'
'x+1/2, y+1/2, z'
'-x+1/2, y+1/2, -z+1/2'
'-x, -y, -z'
'x, -y, z-1/2'
'-x+1/2, -y+1/2, -z'
'x+1/2, -y+1/2, z-1/2'

loop_
_atom_site_label
_atom_site_type_symbol
_atom_site_fract_x
_atom_site_fract_y
_atom_site_fract_z
_atom_site_U_iso_or_equiv
_atom_site_adp_type
_atom_site_occupancy
_atom_site_symmetry_multiplicity
_atom_site_calc_flag
_atom_site_refinement_flags
Sn1 Sn 0.5000 0.157531(16) 0.2500 0.02958(11) Uani 1 2 d S
Sn2 Sn 0.5000 0.332272(16) 0.2500 0.03130(12) Uani 1 2 d S
S1 S 0.44192(5) 0.08073(5) 0.14682(7) 0.0346(2) Uani 1 1 d .
S2 S 0.41963(5) 0.24454(4) 0.30691(7) 0.0354(2) Uani 1 1 d .
S3 S 0.44765(5) 0.40841(5) 0.14212(7) 0.0355(2) Uani 1 1 d .
Ni1 Ni 0.5000 -0.00824(3) 0.2500 0.03015(16) Uani 1 2 d S
Ni2 Ni 0.5000 0.49756(3) 0.2500 0.03148(17) Uani 1 2 d S
N1 N 0.40819(17) -0.02171(15) 0.3216(2) 0.0341(7) Uani 1 1 d .
N2 N 0.43951(18) -0.08277(15) 0.1708(2) 0.0336(7) Uani 1 1 d .
C1 C 0.4550(2) -0.11132(19) 0.0951(3) 0.0399(9) Uani 1 1 d .
H1 H 0.5013 -0.1020 0.0745 0.048 Uiso 1 1 calc R
C2 C 0.4061(3) -0.1550(2) 0.0438(3) 0.0457(10) Uani 1 1 d .
H2 H 0.4190 -0.1743 -0.0104 0.055 Uiso 1 1 calc R
C3 C 0.3400(3) -0.1688(2) 0.0737(4) 0.0485(11) Uani 1 1 d .
H3 H 0.3062 -0.1978 0.0399 0.058 Uiso 1 1 calc R
C4 C 0.3213(2) -0.1405(2) 0.1543(3) 0.0427(9) Uani 1 1 d .
C5 C 0.2535(3) -0.1538(2) 0.1915(4) 0.0508(11) Uani 1 1 d .
H5 H 0.2182 -0.1831 0.1606 0.061 Uiso 1 1 calc R
C6 C 0.2390(2) -0.1253(2) 0.2696(4) 0.0501(11) Uani 1 1 d .
H6 H 0.1939 -0.1350 0.2930 0.060 Uiso 1 1 calc R
C7 C 0.2910(2) -0.0806(2) 0.3175(3) 0.0420(10) Uani 1 1 d .
C8 C 0.2797(2) -0.0504(2) 0.3993(3) 0.0468(10) Uani 1 1 d .
H8 H 0.2361 -0.0597 0.4265 0.056 Uiso 1 1 calc R
C9 C 0.3317(3) -0.0076(2) 0.4399(3) 0.0476(11) Uani 1 1 d .
H9 H 0.3248 0.0127 0.4958 0.057 Uiso 1 1 calc R
C10 C 0.3952(2) 0.0064(2) 0.3986(3) 0.0396(9) Uani 1 1 d .
H10 H 0.4304 0.0371 0.4269 0.047 Uiso 1 1 calc R
C11 C 0.3572(2) -0.06569(18) 0.2819(3) 0.0335(8) Uani 1 1 d .
C12 C 0.3734(2) -0.09705(18) 0.2004(3) 0.0345(8) Uani 1 1 d .
N21 N 0.59902(17) 0.51048(15) 0.1951(2) 0.0338(7) Uani 1 1 d .
N22 N 0.55166(18) 0.57240(15) 0.3373(2) 0.0347(7) Uani 1 1 d .
C21 C 0.6197(2) 0.4823(2) 0.1219(3) 0.0417(9) Uani 1 1 d .
H21 H 0.5870 0.4520 0.0886 0.050 Uiso 1 1 calc R
C22 C 0.6883(2) 0.4956(2) 0.0915(3) 0.0476(11) Uani 1 1 d .
H22 H 0.7010 0.4751 0.0380 0.057 Uiso 1 1 calc R
C23 C 0.7367(2) 0.5381(2) 0.1391(3) 0.0449(10) Uani 1 1 d .
H23 H 0.7835 0.5469 0.1194 0.054 Uiso 1 1 calc R
C24 C 0.7165(2) 0.5687(2) 0.2175(3) 0.0399(9) Uani 1 1 d .
C25 C 0.7627(2) 0.6138(2) 0.2717(3) 0.0471(10) Uani 1 1 d .
H25 H 0.8103 0.6238 0.2553 0.057 Uiso 1 1 calc R
C26 C 0.7405(3) 0.6430(2) 0.3461(3) 0.0498(11) Uani 1 1 d .
H26 H 0.7729 0.6724 0.3815 0.060 Uiso 1 1 calc R
C27 C 0.6685(2) 0.6300(2) 0.3720(3) 0.0410(9) Uani 1 1 d .
C28 C 0.6403(3) 0.6592(2) 0.4473(3) 0.0472(11) Uani 1 1 d .
H28 H 0.6703 0.6883 0.4861 0.057 Uiso 1 1 calc R
C29 C 0.5701(3) 0.6458(2) 0.4645(3) 0.0443(10) Uani 1 1 d .
H29 H 0.5506 0.6659 0.5145 0.053 Uiso 1 1 calc R
C30 C 0.5272(2) 0.6021(2) 0.4074(3) 0.0391(9) Uani 1 1 d .
H30 H 0.4782 0.5933 0.4196 0.047 Uiso 1 1 calc R
C31 C 0.6214(2) 0.58605(18) 0.3195(3) 0.0337(8) Uani 1 1 d .
C32 C 0.6462(2) 0.55396(18) 0.2423(3) 0.0341(8) Uani 1 1 d .
C41 C 0.2148(2) 0.2504(2) 0.0209(3) 0.0430(9) Uani 1 1 d .
C42 C 0.1496(3) 0.2667(4) -0.0261(4) 0.083(2) Uani 1 1 d .
H42 H 0.1478 0.2779 -0.0875 0.100 Uiso 1 1 calc R
C43 C 0.0860(3) 0.2668(4) 0.0166(4) 0.087(2) Uani 1 1 d .
H43 H 0.0413 0.2773 -0.0180 0.104 Uiso 1 1 calc R
N41 N 0.0831(3) 0.2532(2) 0.1018(3) 0.0632(12) Uani 1 1 d .
C44 C 0.1459(3) 0.2374(3) 0.1465(4) 0.0628(13) Uani 1 1 d .
H44 H 0.1458 0.2269 0.2080 0.075 Uiso 1 1 calc R
C45 C 0.2121(3) 0.2350(3) 0.1099(3) 0.0551(12) Uani 1 1 d .
H45 H 0.2556 0.2228 0.1458 0.066 Uiso 1 1 calc R
O1 O 0.0262(6) 0.2339(6) 0.2718(8) 0.121(5) Uani 0.50 1 d P
H2O1 H 0.0265 0.2424 0.3292 0.181 Uiso 0.50 1 d PR
H1O1 H 0.0119 0.2722 0.2442 0.181 Uiso 0.50 1 d PR

loop_
_atom_site_aniso_label
_atom_site_aniso_U_11
_atom_site_aniso_U_22
_atom_site_aniso_U_33
_atom_site_aniso_U_23
_atom_site_aniso_U_13
_atom_site_aniso_U_12
Sn1 0.02578(19) 0.02824(17) 0.0352(2) 0.000 0.00529(15) 0.000
Sn2 0.0291(2) 0.02811(17) 0.0379(2) 0.000 0.00963(16) 0.000
S1 0.0314(5) 0.0338(4) 0.0381(6) -0.0028(4) 0.0015(4) -0.0007(3)
S2 0.0305(4) 0.0328(4) 0.0448(5) 0.0012(4) 0.0140(4) 0.0002(3)
S3 0.0337(5) 0.0347(4) 0.0385(6) 0.0021(4) 0.0064(4) 0.0010(3)
Ni1 0.0261(3) 0.0304(3) 0.0350(4) 0.000 0.0087(3) 0.000
Ni2 0.0276(3) 0.0305(3) 0.0378(4) 0.000 0.0105(3) 0.000
N1 0.0298(16) 0.0355(15) 0.0384(19) -0.0007(13) 0.0106(14) 0.0022(12)
N2 0.0307(16) 0.0328(14) 0.0381(19) -0.0033(12) 0.0069(14) -0.0017(11)
C1 0.041(2) 0.0353(18) 0.045(2) -0.0032(16) 0.0100(18) -0.0013(15)
C2 0.050(3) 0.044(2) 0.043(3) -0.0084(18) 0.007(2) -0.0007(18)
C3 0.044(3) 0.046(2) 0.055(3) -0.0076(19) 0.001(2) -0.0090(17)
C4 0.037(2) 0.041(2) 0.050(3) 0.0007(18) 0.0012(18) -0.0048(16)
C5 0.036(2) 0.052(2) 0.064(3) 0.002(2) 0.002(2) -0.0139(18)
C6 0.029(2) 0.057(2) 0.066(3) 0.003(2) 0.013(2) -0.0089(18)
C7 0.032(2) 0.040(2) 0.054(3) 0.0042(18) 0.0099(19) -0.0026(15)
C8 0.038(2) 0.049(2) 0.057(3) 0.003(2) 0.025(2) 0.0012(18)
C9 0.049(3) 0.049(2) 0.049(3) -0.0035(19) 0.024(2) 0.0024(19)
C10 0.038(2) 0.0416(19) 0.042(2) -0.0045(17) 0.0174(18) -0.0020(16)
C11 0.0251(17) 0.0348(17) 0.041(2) 0.0027(15) 0.0071(15) 0.0007(13)
C12 0.0313(19) 0.0333(17) 0.039(2) 0.0018(15) 0.0051(16) -0.0043(14)
N21 0.0273(16) 0.0360(15) 0.0396(19) -0.0001(13) 0.0117(14) 0.0011(12)
N22 0.0325(17) 0.0348(15) 0.0381(19) 0.0002(13) 0.0106(14) -0.0023(12)
C21 0.038(2) 0.042(2) 0.048(3) -0.0052(17) 0.0170(19) -0.0034(16)
C22 0.040(2) 0.051(2) 0.055(3) -0.005(2) 0.022(2) -0.0017(18)
C23 0.031(2) 0.050(2) 0.056(3) -0.002(2) 0.0189(19) -0.0004(17)
C24 0.031(2) 0.0391(19) 0.050(3) 0.0043(17) 0.0089(18) -0.0009(15)
C25 0.031(2) 0.057(2) 0.054(3) 0.006(2) 0.0057(19) -0.0094(18)
C26 0.039(2) 0.056(2) 0.053(3) 0.000(2) 0.000(2) -0.017(2)
C27 0.040(2) 0.0395(19) 0.043(2) 0.0032(17) 0.0022(18) -0.0056(16)
C28 0.055(3) 0.045(2) 0.042(3) -0.0032(18) 0.007(2) -0.0121(18)
C29 0.056(3) 0.0395(19) 0.039(2) -0.0041(17) 0.013(2) -0.0061(18)
C30 0.040(2) 0.0374(18) 0.041(2) -0.0019(16) 0.0114(18) -0.0019(15)
C31 0.0333(19) 0.0334(17) 0.035(2) 0.0016(14) 0.0043(16) -0.0023(14)
C32 0.0284(18) 0.0332(17) 0.042(2) 0.0063(15) 0.0075(15) -0.0014(13)
C41 0.039(2) 0.043(2) 0.047(2) 0.0025(18) 0.0054(18) 0.0022(16)
C42 0.046(3) 0.156(6) 0.049(3) 0.023(4) 0.006(2) 0.027(4)
C43 0.049(3) 0.150(6) 0.062(4) 0.023(4) 0.009(3) 0.024(4)
N41 0.047(2) 0.083(3) 0.062(3) 0.007(2) 0.016(2) 0.006(2)
C44 0.051(3) 0.087(4) 0.052(3) 0.011(3) 0.014(2) 0.002(3)
C45 0.044(2) 0.075(3) 0.047(3) 0.017(2) 0.005(2) 0.007(2)
O1 0.111(11) 0.175(9) 0.082(9) 0.054(8) 0.045(7) 0.078(8)

loop_
_atom_type_symbol
_atom_type_description
_atom_type_scat_dispersion_real
_atom_type_scat_dispersion_imag
_atom_type_scat_source
C C 0.0033 0.0016 'International Tables Vol C Tables 4.2.6.8 and 6.1.1.4'
H H 0.0000 0.0000 'International Tables Vol C Tables 4.2.6.8 and 6.1.1.4'
N N 0.0061 0.0033 'International Tables Vol C Tables 4.2.6.8 and 6.1.1.4'
O O 0.0106 0.0060 'International Tables Vol C Tables 4.2.6.8 and 6.1.1.4'
Ni Ni 0.3393 1.1124 'International Tables Vol C Tables 4.2.6.8 and 6.1.1.4'
S S 0.1246 0.1234 'International Tables Vol C Tables 4.2.6.8 and 6.1.1.4'
Sn Sn -0.6537 1.4246 'International Tables Vol C Tables 4.2.6.8 and 6.1.1.4'

loop_
_geom_angle_atom_site_label_1
_geom_angle_atom_site_label_2
_geom_angle_atom_site_label_3
_geom_angle
_geom_angle_site_symmetry_1
_geom_angle_site_symmetry_3
S1 Sn1 S1 100.59(5) . 2_655
S1 Sn1 S2 117.27(4) . 2_655
S1 Sn1 S2 115.02(3) 2_655 2_655
S1 Sn1 S2 115.02(3) . .
S1 Sn1 S2 117.28(4) 2_655 .
S2 Sn1 S2 92.78(4) 2_655 .
S3 Sn2 S3 101.36(5) 2_655 .
S3 Sn2 S2 114.57(3) 2_655 .
S3 Sn2 S2 117.52(3) . .
S3 Sn2 S2 117.53(3) 2_655 2_655
S3 Sn2 S2 114.57(3) . 2_655
S2 Sn2 S2 92.30(4) . 2_655
Sn1 S1 Ni1 83.59(4) . .
Sn1 S2 Sn2 87.46(3) . .
Sn2 S3 Ni2 83.13(4) . .
N1 Ni1 N1 165.69(17) 2_655 .
N1 Ni1 N2 91.54(13) 2_655 .
N1 Ni1 N2 78.64(13) . .
N1 Ni1 N2 78.64(13) 2_655 2_655
N1 Ni1 N2 91.54(13) . 2_655
N2 Ni1 N2 93.84(18) . 2_655
N1 Ni1 S1 95.27(9) 2_655 2_655
N1 Ni1 S1 94.64(9) . 2_655
N2 Ni1 S1 173.19(9) . 2_655
N2 Ni1 S1 87.36(9) 2_655 2_655
N1 Ni1 S1 94.64(9) 2_655 .
N1 Ni1 S1 95.27(9) . .
N2 Ni1 S1 87.36(9) . .
N2 Ni1 S1 173.19(9) 2_655 .
S1 Ni1 S1 92.23(5) 2_655 .
N21 Ni2 N21 166.14(17) 2_655 .
N21 Ni2 N22 91.43(13) 2_655 .
N21 Ni2 N22 79.03(13) . .
N21 Ni2 N22 79.03(13) 2_655 2_655
N21 Ni2 N22 91.43(13) . 2_655
N22 Ni2 N22 93.47(18) . 2_655
N21 Ni2 S3 92.71(10) 2_655 .
N21 Ni2 S3 96.87(10) . .
N22 Ni2 S3 175.86(9) . .
N22 Ni2 S3 87.22(9) 2_655 .
N21 Ni2 S3 96.87(10) 2_655 2_655
N21 Ni2 S3 92.71(9) . 2_655
N22 Ni2 S3 87.22(9) . 2_655
N22 Ni2 S3 175.86(9) 2_655 2_655
S3 Ni2 S3 92.39(5) . 2_655
C10 N1 C11 118.0(3) . .
C10 N1 Ni1 128.2(3) . .
C11 N1 Ni1 113.7(3) . .
C1 N2 C12 118.0(3) . .
C1 N2 Ni1 128.8(3) . .
C12 N2 Ni1 112.9(3) . .
N2 C1 C2 123.1(4) . .
C3 C2 C1 118.5(4) . .
C2 C3 C4 120.6(4) . .
C3 C4 C12 116.7(4) . .
C3 C4 C5 124.1(4) . .
C12 C4 C5 119.2(4) . .
C6 C5 C4 121.1(4) . .
C5 C6 C7 120.8(4) . .
C8 C7 C11 117.2(4) . .
C8 C7 C6 123.4(4) . .
C11 C7 C6 119.3(4) . .
C9 C8 C7 119.6(4) . .
C8 C9 C10 119.6(4) . .
N1 C10 C9 122.5(4) . .
N1 C11 C7 123.0(4) . .
N1 C11 C12 117.0(3) . .
C7 C11 C12 120.0(4) . .
N2 C12 C4 123.0(4) . .
N2 C12 C11 117.5(3) . .
C4 C12 C11 119.5(4) . .
C21 N21 C32 118.3(3) . .
C21 N21 Ni2 127.9(3) . .
C32 N21 Ni2 113.8(3) . .
C30 N22 C31 118.2(4) . .
C30 N22 Ni2 129.1(3) . .
C31 N22 Ni2 112.5(3) . .
N21 C21 C22 122.4(4) . .
C23 C22 C21 119.9(4) . .
C22 C23 C24 119.2(4) . .
C23 C24 C32 117.4(4) . .
C23 C24 C25 123.7(4) . .
C32 C24 C25 118.9(4) . .
C26 C25 C24 121.7(4) . .
C25 C26 C27 120.6(4) . .
C31 C27 C28 116.4(4) . .
C31 C27 C26 119.1(4) . .
C28 C27 C26 124.4(4) . .
C29 C28 C27 120.1(4) . .
C28 C29 C30 119.0(4) . .
N22 C30 C29 123.0(4) . .
N22 C31 C27 123.2(4) . .
N22 C31 C32 117.1(3) . .
C27 C31 C32 119.7(4) . .
N21 C32 C24 122.8(4) . .
N21 C32 C31 117.3(3) . .
C24 C32 C31 119.9(4) . .
C42 C41 C45 116.2(4) . .
C42 C41 C41 122.3(5) . 7
C45 C41 C41 121.5(5) . 7
C41 C42 C43 119.6(5) . .
N41 C43 C42 124.6(6) . .
C44 N41 C43 115.6(5) . .
N41 C44 C45 124.3(5) . .
C41 C45 C44 119.8(5) . .

loop_
_geom_bond_atom_site_label_1
_geom_bond_atom_site_label_2
_geom_bond_distance
_geom_bond_site_symmetry_2
Sn1 S1 2.3382(10) .
Sn1 S1 2.3382(10) 2_655
Sn1 S2 2.4532(9) 2_655
Sn1 S2 2.4532(9) .
Sn2 S3 2.3366(10) 2_655
Sn2 S3 2.3366(10) .
Sn2 S2 2.4630(9) .
Sn2 S2 2.4630(9) 2_655
S1 Ni1 2.4960(11) .
S3 Ni2 2.5047(11) .
Ni1 N1 2.103(3) 2_655
Ni1 N1 2.103(3) .
Ni1 N2 2.122(3) .
Ni1 N2 2.122(3) 2_655
Ni1 S1 2.4960(11) 2_655
Ni2 N21 2.083(3) 2_655
Ni2 N21 2.083(3) .
Ni2 N22 2.124(3) .
Ni2 N22 2.124(3) 2_655
Ni2 S3 2.5047(11) 2_655
N1 C10 1.326(5) .
N1 C11 1.363(5) .
N2 C1 1.324(5) .
N2 C12 1.361(5) .
C1 C2 1.411(6) .
C2 C3 1.360(7) .
C3 C4 1.407(7) .
C4 C12 1.408(6) .
C4 C5 1.436(6) .
C5 C6 1.351(7) .
C6 C7 1.433(6) .
C7 C8 1.400(7) .
C7 C11 1.404(5) .
C8 C9 1.367(7) .
C9 C10 1.400(6) .
C11 C12 1.430(6) .
N21 C21 1.321(5) .
N21 C32 1.360(5) .
N22 C30 1.321(5) .
N22 C31 1.358(5) .
C21 C22 1.404(6) .
C22 C23 1.365(7) .
C23 C24 1.406(6) .
C24 C32 1.406(5) .
C24 C25 1.422(6) .
C25 C26 1.355(7) .
C26 C27 1.436(6) .
C27 C31 1.404(6) .
C27 C28 1.413(6) .
C28 C29 1.363(7) .
C29 C30 1.397(6) .
C31 C32 1.434(6) .
C41 C42 1.368(7) .
C41 C45 1.380(7) .
C41 C41 1.490(9) 7
C42 C43 1.386(8) .
C43 N41 1.317(8) .
N41 C44 1.313(7) .
C44 C45 1.383(7) .
O1 O1 1.11(2) 2
